data_7107503
loop_
_publ_author_name
'Li, Yibiao'
'Zhao, Jian'
'Chen, Huoji'
'Liu, Bifu'
'Jiang, Huanfeng'

_publ_section_title
;
 Pd-catalyzed and CsF-promoted reaction of bromoalkynes with isocyanides:
 regioselective synthesis of substituted 5-iminopyrrolones
;
_journal_coden_ASTM CHCOFS
_journal_issue 29
_journal_name_full
;
 Chemical Communications (Cambridge, United Kingdom)
;
_journal_page_first 3545
_journal_page_last 3547
_journal_paper_doi 10.1039/c2cc17717j
_journal_volume 48
_journal_year 2012
_chemical_formula_moiety 'C22 H32 N2 O'
_chemical_formula_sum 'C22 H32 N2 O'
_chemical_formula_weight 340.50
_space_group_IT_number 14
_symmetry_cell_setting monoclinic
_symmetry_space_group_name_Hall '-P 2ybc'
_symmetry_space_group_name_H-M 'P 1 21/c 1'
_atom_sites_solution_hydrogens geom
_atom_sites_solution_primary direct
_atom_sites_solution_secondary difmap
_audit_creation_method SHELXL-97
_cell_angle_alpha 90.00
_cell_angle_beta 102.40(3)
_cell_angle_gamma 90.00
_cell_formula_units_Z 4
_cell_length_a 13.143(5)
_cell_length_b 14.656(5)
_cell_length_c 11.278(4)
_cell_measurement_reflns_used 2895
_cell_measurement_temperature 293(2)
_cell_measurement_theta_max 27.89
_cell_measurement_theta_min 2.35
_cell_volume 2121.7(13)
_computing_cell_refinement RAPID-AUTO
_computing_data_collection 'RAPID-AUTO (Rigaku, 1998)'
_computing_data_reduction 'CrystalStructure (Rigaku/MSC, 2002)'
_computing_molecular_graphics 'ORTEPII (Johnson, 1976)'
_computing_publication_material SHELXL97
_computing_structure_refinement 'SHELXL-97 (Sheldrick, 2008)'
_computing_structure_solution 'SHELXS-97 (Sheldrick, 2008)'
_diffrn_ambient_temperature 293(2)
_diffrn_measured_fraction_theta_full 0.998
_diffrn_measured_fraction_theta_max 0.998
_diffrn_measurement_device_type 'Rigaku/MSC Mercury CCD'
_diffrn_measurement_method \w
_diffrn_radiation_monochromator graphite
_diffrn_radiation_source 'fine-focus sealed tube'
_diffrn_radiation_type MoK\a
_diffrn_radiation_wavelength 0.71073
_diffrn_reflns_av_R_equivalents 0.0428
_diffrn_reflns_av_sigmaI/netI 0.0251
_diffrn_reflns_limit_h_max 15
_diffrn_reflns_limit_h_min -15
_diffrn_reflns_limit_k_max 17
_diffrn_reflns_limit_k_min -17
_diffrn_reflns_limit_l_max 12
_diffrn_reflns_limit_l_min -13
_diffrn_reflns_number 26191
_diffrn_reflns_theta_full 25.20
_diffrn_reflns_theta_max 25.20
_diffrn_reflns_theta_min 3.02
_diffrn_standards_number 0
_exptl_absorpt_coefficient_mu 0.065
_exptl_absorpt_correction_T_max 0.997
_exptl_absorpt_correction_T_min 0.990
_exptl_absorpt_correction_type multi-scan
_exptl_absorpt_process_details '(Jacobson, 1998)'
_exptl_crystal_colour colorless
_exptl_crystal_density_diffrn 1.066
_exptl_crystal_density_method 'not measured'
_exptl_crystal_description block
_exptl_crystal_F_000 744
_exptl_crystal_size_max 0.32
_exptl_crystal_size_mid 0.27
_exptl_crystal_size_min 0.21
_refine_diff_density_max 0.212
_refine_diff_density_min -0.177
_refine_diff_density_rms 0.045
_refine_ls_extinction_method none
_refine_ls_goodness_of_fit_ref 1.022
_refine_ls_hydrogen_treatment constr
_refine_ls_matrix_type full
_refine_ls_number_parameters 235
_refine_ls_number_reflns 3822
_refine_ls_number_restraints 18
_refine_ls_restrained_S_all 1.021
_refine_ls_R_factor_all 0.0887
_refine_ls_R_factor_gt 0.0601
_refine_ls_shift/su_max 0.000
_refine_ls_shift/su_mean 0.000
_refine_ls_structure_factor_coef Fsqd
_refine_ls_weighting_details 'calc w=1/[\s^2^(Fo^2^)+(0.0715P)^2^+0.8297P] where P=(Fo^2^+2Fc^2^)/3'
_refine_ls_weighting_scheme calc
_refine_ls_wR_factor_gt 0.1454
_refine_ls_wR_factor_ref 0.1726
_reflns_number_gt 2499
_reflns_number_total 3822
_reflns_threshold_expression >2sigma(I)
_cod_data_source_file c2cc17717j.txt
_cod_data_source_block 1
_cod_original_sg_symbol_Hall '-P 2ybc '
_cod_original_sg_symbol_H-M 'P 21/c'
_cod_database_code 7107503

loop_
_symmetry_equiv_pos_as_xyz
'x, y, z'
'-x, y+1/2, -z+1/2'
'-x, -y, -z'
'x, -y-1/2, z-1/2'

loop_
_atom_site_label
_atom_site_type_symbol
_atom_site_fract_x
_atom_site_fract_y
_atom_site_fract_z
_atom_site_U_iso_or_equiv
_atom_site_adp_type
_atom_site_occupancy
_atom_site_symmetry_multiplicity
_atom_site_calc_flag
_atom_site_refinement_flags
C1 C 0.65463(16) 0.25379(14) 0.48272(19) 0.0552(5) Uani 1 1 d .
C2 C 0.57115(16) 0.22577(14) 0.54258(19) 0.0548(5) Uani 1 1 d .
C3 C 0.51647(17) 0.14444(14) 0.5130(2) 0.0587(5) Uani 1 1 d .
H3 H 0.5334 0.1063 0.4542 0.070 Uiso 1 1 calc R
C4 C 0.43758(17) 0.11990(14) 0.5698(2) 0.0585(5) Uani 1 1 d .
H4 H 0.4019 0.0657 0.5476 0.070 Uiso 1 1 calc R
C5 C 0.40966(16) 0.17375(14) 0.65955(19) 0.0544(5) Uani 1 1 d .
C6 C 0.46453(18) 0.25436(16) 0.6884(2) 0.0652(6) Uani 1 1 d .
H6 H 0.4480 0.2922 0.7478 0.078 Uiso 1 1 calc R
C7 C 0.54330(18) 0.28008(15) 0.6311(2) 0.0648(6) Uani 1 1 d .
H7 H 0.5782 0.3349 0.6524 0.078 Uiso 1 1 calc R
C8 C 0.32406(18) 0.14217(16) 0.7222(2) 0.0648(6) Uani 1 1 d U
C9 C 0.2235(2) 0.1292(2) 0.6266(3) 0.1003(10) Uani 1 1 d .
H9A H 0.2347 0.0848 0.5681 0.150 Uiso 1 1 calc R
H9B H 0.2034 0.1862 0.5864 0.150 Uiso 1 1 calc R
H9C H 0.1693 0.1084 0.6651 0.150 Uiso 1 1 calc R
C10 C 0.3041(2) 0.2091(2) 0.8181(3) 0.0976(10) Uani 1 1 d .
H10A H 0.2503 0.1855 0.8551 0.146 Uiso 1 1 calc R
H10B H 0.2826 0.2667 0.7806 0.146 Uiso 1 1 calc R
H10C H 0.3669 0.2170 0.8789 0.146 Uiso 1 1 calc R
C11 C 0.3552(3) 0.0502(2) 0.7833(3) 0.0990(10) Uani 1 1 d .
H11A H 0.3702 0.0078 0.7244 0.149 Uiso 1 1 calc R
H11B H 0.2991 0.0271 0.8167 0.149 Uiso 1 1 calc R
H11C H 0.4160 0.0578 0.8471 0.149 Uiso 1 1 calc R
C12 C 0.67895(17) 0.33647(15) 0.4494(2) 0.0599(6) Uani 1 1 d .
H12 H 0.6426 0.3896 0.4584 0.072 Uiso 1 1 calc R
C13 C 0.77181(17) 0.33185(15) 0.39616(19) 0.0574(5) Uani 1 1 d .
C14 C 0.73285(17) 0.18883(16) 0.4522(2) 0.0606(6) Uani 1 1 d .
C15 C 0.78858(19) 0.48666(15) 0.3273(2) 0.0678(6) Uani 1 1 d U
C16 C 0.6789(2) 0.4976(2) 0.2520(3) 0.1009(10) Uani 1 1 d .
H16A H 0.6704 0.4600 0.1809 0.151 Uiso 1 1 calc R
H16B H 0.6671 0.5602 0.2283 0.151 Uiso 1 1 calc R
H16C H 0.6296 0.4794 0.2993 0.151 Uiso 1 1 calc R
C17 C 0.8032(3) 0.5349(2) 0.4473(3) 0.1132(12) Uani 1 1 d .
H17A H 0.7531 0.5127 0.4910 0.170 Uiso 1 1 calc R
H17B H 0.7936 0.5993 0.4339 0.170 Uiso 1 1 calc R
H17C H 0.8722 0.5236 0.4938 0.170 Uiso 1 1 calc R
C18 C 0.8634(3) 0.5262(2) 0.2547(3) 0.1105(11) Uani 1 1 d .
H18A H 0.9337 0.5198 0.3003 0.166 Uiso 1 1 calc R
H18B H 0.8481 0.5896 0.2390 0.166 Uiso 1 1 calc R
H18C H 0.8557 0.4941 0.1791 0.166 Uiso 1 1 calc R
C19 C 0.90020(17) 0.20250(17) 0.3708(2) 0.0657(6) Uani 1 1 d U
C20 C 0.9922(2) 0.2655(2) 0.4166(4) 0.1220(13) Uani 1 1 d .
H20A H 1.0539 0.2396 0.3977 0.183 Uiso 1 1 calc R
H20B H 1.0019 0.2725 0.5029 0.183 Uiso 1 1 calc R
H20C H 0.9788 0.3240 0.3782 0.183 Uiso 1 1 calc R
C21 C 0.8762(3) 0.1947(3) 0.2357(3) 0.1481(18) Uani 1 1 d .
H21A H 0.8219 0.1506 0.2106 0.222 Uiso 1 1 calc R
H21B H 0.9376 0.1757 0.2092 0.222 Uiso 1 1 calc R
H21C H 0.8537 0.2529 0.2005 0.222 Uiso 1 1 calc R
C22 C 0.9323(3) 0.1119(2) 0.4312(4) 0.1123(12) Uani 1 1 d .
H22A H 0.8819 0.0662 0.3978 0.168 Uiso 1 1 calc R
H22B H 0.9362 0.1171 0.5169 0.168 Uiso 1 1 calc R
H22C H 0.9993 0.0947 0.4173 0.168 Uiso 1 1 calc R
N1 N 0.80537(14) 0.23910(12) 0.40851(17) 0.0608(5) Uani 1 1 d .
N2 N 0.81840(15) 0.38964(13) 0.34428(17) 0.0649(5) Uani 1 1 d .
O1 O 0.73023(14) 0.10608(11) 0.46365(18) 0.0851(6) Uani 1 1 d .

loop_
_atom_site_aniso_label
_atom_site_aniso_U_11
_atom_site_aniso_U_22
_atom_site_aniso_U_33
_atom_site_aniso_U_23
_atom_site_aniso_U_13
_atom_site_aniso_U_12
C1 0.0538(12) 0.0555(12) 0.0575(12) -0.0007(10) 0.0151(9) -0.0021(10)
C2 0.0518(12) 0.0535(12) 0.0604(12) 0.0020(10) 0.0152(10) 0.0006(9)
C3 0.0634(14) 0.0530(12) 0.0620(12) -0.0028(10) 0.0185(11) -0.0005(10)
C4 0.0577(13) 0.0503(12) 0.0683(13) -0.0011(10) 0.0153(11) -0.0054(9)
C5 0.0479(12) 0.0540(12) 0.0619(12) 0.0022(10) 0.0132(9) -0.0014(9)
C6 0.0629(14) 0.0662(14) 0.0713(14) -0.0140(11) 0.0251(11) -0.0087(11)
C7 0.0626(14) 0.0585(13) 0.0776(15) -0.0103(11) 0.0247(12) -0.0122(10)
C8 0.0565(13) 0.0657(14) 0.0755(15) 0.0004(11) 0.0214(11) -0.0050(11)
C9 0.0593(17) 0.123(3) 0.118(2) 0.0012(19) 0.0169(16) -0.0172(16)
C10 0.092(2) 0.099(2) 0.119(2) -0.0253(18) 0.0616(19) -0.0210(16)
C11 0.110(2) 0.092(2) 0.107(2) 0.0310(17) 0.0511(19) 0.0042(17)
C12 0.0571(13) 0.0569(13) 0.0684(13) -0.0004(10) 0.0196(11) -0.0004(10)
C13 0.0526(12) 0.0603(13) 0.0604(12) 0.0006(10) 0.0145(10) -0.0024(10)
C14 0.0577(13) 0.0600(14) 0.0657(13) 0.0031(11) 0.0171(11) 0.0016(10)
C15 0.0732(16) 0.0584(13) 0.0770(15) 0.0008(11) 0.0278(12) -0.0073(11)
C16 0.091(2) 0.0744(18) 0.130(3) 0.0209(17) 0.0066(19) 0.0036(15)
C17 0.169(3) 0.084(2) 0.092(2) -0.0188(17) 0.039(2) -0.024(2)
C18 0.122(3) 0.083(2) 0.148(3) 0.0272(19) 0.076(2) -0.0021(18)
C19 0.0529(13) 0.0781(15) 0.0694(14) 0.0038(11) 0.0205(11) 0.0100(11)
C20 0.0608(18) 0.109(2) 0.198(4) 0.005(2) 0.031(2) 0.0039(17)
C21 0.124(3) 0.250(5) 0.0722(19) -0.017(3) 0.0259(19) 0.083(3)
C22 0.088(2) 0.097(2) 0.165(3) 0.033(2) 0.058(2) 0.0362(17)
N1 0.0536(10) 0.0608(11) 0.0725(12) 0.0054(9) 0.0235(9) 0.0041(8)
N2 0.0647(12) 0.0630(11) 0.0711(12) 0.0061(9) 0.0238(10) -0.0028(9)
O1 0.0848(13) 0.0578(11) 0.1240(16) 0.0093(10) 0.0476(11) 0.0074(8)

loop_
_atom_type_symbol
_atom_type_description
_atom_type_scat_dispersion_real
_atom_type_scat_dispersion_imag
_atom_type_scat_source
C C 0.0033 0.0016 'International Tables Vol C Tables 4.2.6.8 and 6.1.1.4'
H H 0.0000 0.0000 'International Tables Vol C Tables 4.2.6.8 and 6.1.1.4'
N N 0.0061 0.0033 'International Tables Vol C Tables 4.2.6.8 and 6.1.1.4'
O O 0.0106 0.0060 'International Tables Vol C Tables 4.2.6.8 and 6.1.1.4'

loop_
_geom_angle_atom_site_label_1
_geom_angle_atom_site_label_2
_geom_angle_atom_site_label_3
_geom_angle
C12 C1 C2 129.48(19)
C12 C1 C14 107.27(19)
C2 C1 C14 123.22(19)
C7 C2 C3 117.45(19)
C7 C2 C1 120.70(19)
C3 C2 C1 121.84(19)
C4 C3 C2 120.8(2)
C4 C3 H3 119.6
C2 C3 H3 119.6
C3 C4 C5 122.1(2)
C3 C4 H4 118.9
C5 C4 H4 118.9
C6 C5 C4 116.65(19)
C6 C5 C8 123.29(19)
C4 C5 C8 120.05(19)
C5 C6 C7 121.7(2)
C5 C6 H6 119.1
C7 C6 H6 119.1
C6 C7 C2 121.3(2)
C6 C7 H7 119.4
C2 C7 H7 119.4
C5 C8 C10 112.98(19)
C5 C8 C9 108.9(2)
C10 C8 C9 109.1(2)
C5 C8 C11 108.9(2)
C10 C8 C11 108.5(2)
C9 C8 C11 108.4(2)
C8 C9 H9A 109.5
C8 C9 H9B 109.5
H9A C9 H9B 109.5
C8 C9 H9C 109.5
H9A C9 H9C 109.5
H9B C9 H9C 109.5
C8 C10 H10A 109.5
C8 C10 H10B 109.5
H10A C10 H10B 109.5
C8 C10 H10C 109.5
H10A C10 H10C 109.5
H10B C10 H10C 109.5
C8 C11 H11A 109.5
C8 C11 H11B 109.5
H11A C11 H11B 109.5
C8 C11 H11C 109.5
H11A C11 H11C 109.5
H11B C11 H11C 109.5
C1 C12 C13 110.14(19)
C1 C12 H12 124.9
C13 C12 H12 124.9
N2 C13 N1 121.0(2)
N2 C13 C12 133.3(2)
N1 C13 C12 105.66(17)
O1 C14 N1 127.4(2)
O1 C14 C1 124.9(2)
N1 C14 C1 107.75(19)
N2 C15 C17 110.9(2)
N2 C15 C16 111.6(2)
C17 C15 C16 112.2(3)
N2 C15 C18 104.6(2)
C17 C15 C18 109.4(2)
C16 C15 C18 107.8(3)
C15 C16 H16A 109.5
C15 C16 H16B 109.5
H16A C16 H16B 109.5
C15 C16 H16C 109.5
H16A C16 H16C 109.5
H16B C16 H16C 109.5
C15 C17 H17A 109.5
C15 C17 H17B 109.5
H17A C17 H17B 109.5
C15 C17 H17C 109.5
H17A C17 H17C 109.5
H17B C17 H17C 109.5
C15 C18 H18A 109.5
C15 C18 H18B 109.5
H18A C18 H18B 109.5
C15 C18 H18C 109.5
H18A C18 H18C 109.5
H18B C18 H18C 109.5
C21 C19 N1 108.1(2)
C21 C19 C22 111.8(3)
N1 C19 C22 110.8(2)
C21 C19 C20 111.8(3)
N1 C19 C20 109.6(2)
C22 C19 C20 104.8(3)
C19 C20 H20A 109.5
C19 C20 H20B 109.5
H20A C20 H20B 109.5
C19 C20 H20C 109.5
H20A C20 H20C 109.5
H20B C20 H20C 109.5
C19 C21 H21A 109.5
C19 C21 H21B 109.5
H21A C21 H21B 109.5
C19 C21 H21C 109.5
H21A C21 H21C 109.5
H21B C21 H21C 109.5
C19 C22 H22A 109.5
C19 C22 H22B 109.5
H22A C22 H22B 109.5
C19 C22 H22C 109.5
H22A C22 H22C 109.5
H22B C22 H22C 109.5
C14 N1 C13 108.75(17)
C14 N1 C19 126.26(19)
C13 N1 C19 124.84(18)
C13 N2 C15 124.4(2)

loop_
_geom_bond_atom_site_label_1
_geom_bond_atom_site_label_2
_geom_bond_distance
C1 C12 1.328(3)
C1 C2 1.465(3)
C1 C14 1.495(3)
C2 C7 1.386(3)
C2 C3 1.395(3)
C3 C4 1.379(3)
C3 H3 0.9300
C4 C5 1.393(3)
C4 H4 0.9300
C5 C6 1.386(3)
C5 C8 1.523(3)
C6 C7 1.386(3)
C6 H6 0.9300
C7 H7 0.9300
C8 C10 1.523(3)
C8 C9 1.527(4)
C8 C11 1.530(3)
C9 H9A 0.9600
C9 H9B 0.9600
C9 H9C 0.9600
C10 H10A 0.9600
C10 H10B 0.9600
C10 H10C 0.9600
C11 H11A 0.9600
C11 H11B 0.9600
C11 H11C 0.9600
C12 C13 1.473(3)
C12 H12 0.9300
C13 N2 1.260(3)
C13 N1 1.427(3)
C14 O1 1.221(3)
C14 N1 1.377(3)
C15 N2 1.476(3)
C15 C17 1.502(4)
C15 C16 1.516(4)
C15 C18 1.523(3)
C16 H16A 0.9600
C16 H16B 0.9600
C16 H16C 0.9600
C17 H17A 0.9600
C17 H17B 0.9600
C17 H17C 0.9600
C18 H18A 0.9600
C18 H18B 0.9600
C18 H18C 0.9600
C19 C21 1.492(4)
C19 N1 1.500(3)
C19 C22 1.511(4)
C19 C20 1.521(4)
C20 H20A 0.9600
C20 H20B 0.9600
C20 H20C 0.9600
C21 H21A 0.9600
C21 H21B 0.9600
C21 H21C 0.9600
C22 H22A 0.9600
C22 H22B 0.9600
C22 H22C 0.9600
